data_1532206
loop_
_publ_author_name
'Verbist, J.J.'
'Hamilton, W.C.'
'Lehmann, M.S.'
'Koetzle, T.F.'

_publ_section_title
;
 Neutron Diffraction Study of Iron(II) Chloride Tetrahydrate, Fe Cl2 (H2
 O)4
;
_journal_name_full 'Journal of Chemical Physics'
_journal_page_first 3257
_journal_page_last 3264
_journal_volume 56
_journal_year 1972
_chemical_formula_sum 'Cl2 Fe H8 O4'
_chemical_name_systematic 'Fe Cl2 (H2 O)4'
_space_group_IT_number 14
_symmetry_space_group_name_Hall '-P 2ybc'
_symmetry_space_group_name_H-M 'P 1 21/c 1'
_cell_angle_alpha 90
_cell_angle_beta 111.09
_cell_angle_gamma 90
_cell_formula_units_Z 2
_cell_length_a 5.885
_cell_length_b 7.18
_cell_length_c 8.514
_cell_volume 335.656
_citation_journal_id_ASTM JCPSA6
_cod_data_source_file Verbist_JCPSA6_1972_303.cif
_cod_data_source_block H8Cl2Fe1O4
_cod_original_cell_volume 335.6555
_cod_original_formula_sum 'H8 Cl2 Fe1 O4'
_cod_database_code 1532206

loop_
_symmetry_equiv_pos_as_xyz
x,y,z
-x,y+1/2,-z+1/2
-x,-y,-z
x,-y-1/2,z-1/2

loop_
_atom_site_label
_atom_site_type_symbol
_atom_site_fract_x
_atom_site_fract_y
_atom_site_fract_z
_atom_site_occupancy
_atom_site_U_iso_or_equiv
Cl1 Cl-1 0.30923 0.25828 0.07702 1 0.0
H1 H+1 0.10463 0.07174 0.34121 1 0.0
H2 H+1 -0.10024 -0.0733 0.29065 1 0.0
O1 O-2 0.00228 -0.00077 0.24967 1 0.0
Fe1 Fe+2 0 0 0 1 0.0
O2 O-2 0.27206 -0.20276 0.0672 1 0.0
H4 H+1 0.37822 -0.21634 0.00566 1 0.0
H3 H+1 0.37849 -0.21398 0.182 1 0.0
